data_4038400
loop_
_publ_author_name
'Matsumura, Mio'
'Takahashi, Tsutomu'
'Yamauchi, Hikari'
'Sakuma, Shunsuke'
'Hayashi, Yukako'
'Hyodo, Tadashi'
'Obata, Tohru'
'Yamaguchi, Kentaro'
'Fujiwara, Yasuyuki'
'Yasuike, Shuji'

_publ_section_title
;
 Synthesis and anticancer activity of
 bis(2-arylimidazo[1,2-a]pyridin-3-yl) selenides and diselenides: the
 copper-catalyzed tandem C--H selenation of 2-arylimidazo[1,2-a]pyridine
 with selenium
;
_journal_name_full 'Beilstein Journal of Organic Chemistry'
_journal_page_first 1075
_journal_page_last 1083
_journal_paper_doi 10.3762/bjoc.16.94
_journal_volume 16
_journal_year 2020
_chemical_formula_sum 'C26 H18 N4 Se2'
_chemical_formula_weight 544.36
_space_group_crystal_system triclinic
_space_group_IT_number 2
_space_group_name_Hall '-P 1'
_space_group_name_H-M_alt 'P -1'
_atom_sites_solution_hydrogens geom
_audit_creation_method SHELXL-2014/7
_cell_angle_alpha 109.173(3)
_cell_angle_beta 110.356(3)
_cell_angle_gamma 94.319(3)
_cell_formula_units_Z 2
_cell_length_a 9.851(3)
_cell_length_b 9.897(3)
_cell_length_c 12.535(4)
_cell_measurement_reflns_used 200
_cell_measurement_temperature 100(2)
_cell_measurement_theta_max 26.82
_cell_measurement_theta_min 2.21
_cell_volume 1057.1(6)
_computing_cell_refinement 'SAINT (Bruker AXS, 2004)'
_computing_data_collection 'APEX2 (Bruker AXS, 2006)'
_computing_data_reduction 'SAINT (Bruker AXS, 2004)'
_computing_molecular_graphics XP
_computing_structure_refinement 'SHELXL-2014/7 (Sheldrick, 2014)'
_computing_structure_solution 'SHELXS-2014/7 (Sheldrick, 2014)'
_diffrn_ambient_temperature 100(2)
_diffrn_detector_area_resol_mean 8.333
_diffrn_measured_fraction_theta_full 0.946
_diffrn_measured_fraction_theta_max 0.850
_diffrn_measurement_device_type 'Bruker APEX II CCD area detector'
_diffrn_measurement_method '\f and \w scans'
_diffrn_radiation_type MoK\a
_diffrn_radiation_wavelength 0.71073
_diffrn_reflns_av_R_equivalents 0.0238
_diffrn_reflns_av_unetI/netI 0.0307
_diffrn_reflns_Laue_measured_fraction_full 0.946
_diffrn_reflns_Laue_measured_fraction_max 0.850
_diffrn_reflns_limit_h_max 11
_diffrn_reflns_limit_h_min -12
_diffrn_reflns_limit_k_max 12
_diffrn_reflns_limit_k_min -11
_diffrn_reflns_limit_l_max 15
_diffrn_reflns_limit_l_min -14
_diffrn_reflns_number 9422
_diffrn_reflns_point_group_measured_fraction_full 0.946
_diffrn_reflns_point_group_measured_fraction_max 0.850
_diffrn_reflns_theta_full 25.242
_diffrn_reflns_theta_max 26.458
_diffrn_reflns_theta_min 1.873
_diffrn_source 'fine-focus sealed tube'
_exptl_absorpt_coefficient_mu 3.521
_exptl_absorpt_correction_T_max 0.6277
_exptl_absorpt_correction_T_min 0.5039
_exptl_absorpt_correction_type numerical
_exptl_absorpt_process_details
;
 SADABS 2016/2: Krause, L., Herbst-Irmer, R., Sheldrick G.M. & Stalke D.,
 J. Appl. Cryst. 48 (2015) 3-10
;
_exptl_crystal_colour red
_exptl_crystal_density_diffrn 1.710
_exptl_crystal_description prismatic
_exptl_crystal_F_000 540
_exptl_crystal_size_max 0.313
_exptl_crystal_size_mid 0.306
_exptl_crystal_size_min 0.152
_refine_diff_density_max 4.153
_refine_diff_density_min -1.433
_refine_diff_density_rms 0.264
_refine_ls_extinction_method none
_refine_ls_goodness_of_fit_ref 1.110
_refine_ls_hydrogen_treatment constr
_refine_ls_matrix_type full
_refine_ls_number_parameters 289
_refine_ls_number_reflns 3708
_refine_ls_number_restraints 0
_refine_ls_restrained_S_all 1.110
_refine_ls_R_factor_all 0.0821
_refine_ls_R_factor_gt 0.0787
_refine_ls_shift/su_max 0.000
_refine_ls_shift/su_mean 0.000
_refine_ls_structure_factor_coef Fsqd
_refine_ls_weighting_details 'w=1/[\s^2^(Fo^2^)+(0.0822P)^2^+38.8890P] where P=(Fo^2^+2Fc^2^)/3'
_refine_ls_weighting_scheme calc
_refine_ls_wR_factor_gt 0.2577
_refine_ls_wR_factor_ref 0.2592
_reflns_Friedel_coverage 0.000
_reflns_number_gt 3349
_reflns_number_total 3708
_reflns_threshold_expression 'I > 2\s(I)'
_cod_data_source_file 1860-5397-16-94-S2.cif
_cod_data_source_block p_1
_cod_depositor_comments 'Adding full bibliography for 4038400--4038401.cif.'
_cod_original_cell_volume 1057.2(6)
_cod_database_code 4038400
_shelx_shelxl_version_number 2014/7
_shelx_space_group_comment
;
The symmetry employed for this shelxl refinement is uniquely defined
by the following loop, which should always be used as a source of
symmetry information in preference to the above space-group names.
They are only intended as comments.
;
_shelx_estimated_absorpt_t_min 0.405
_shelx_estimated_absorpt_t_max 0.617

loop_
_space_group_symop_operation_xyz
'x, y, z'
'-x, -y, -z'

loop_
_atom_site_label
_atom_site_type_symbol
_atom_site_fract_x
_atom_site_fract_y
_atom_site_fract_z
_atom_site_U_iso_or_equiv
_atom_site_adp_type
_atom_site_occupancy
_atom_site_site_symmetry_order
_atom_site_calc_flag
_atom_site_refinement_flags_posn
_atom_site_refinement_flags_adp
_atom_site_refinement_flags_occupancy
_atom_site_disorder_assembly
_atom_site_disorder_group
Se1A Se 0.16389(13) 0.37669(12) 0.36216(11) 0.0208(4) Uani 1 1 d . . . . .
C2A C 0.2757(12) 0.5625(12) 0.4083(10) 0.018(2) Uani 1 1 d . . . . .
N3A N 0.2331(10) 0.6932(10) 0.4644(9) 0.0176(19) Uani 1 1 d . . . . .
C4A C 0.1124(13) 0.7127(13) 0.4947(11) 0.022(2) Uani 1 1 d . . . . .
H4AA H 0.0391 0.6313 0.4769 0.026 Uiso 1 1 calc R U . . .
C5A C 0.1011(13) 0.8532(12) 0.5513(12) 0.023(2) Uani 1 1 d . . . . .
H5AA H 0.0186 0.8679 0.5730 0.028 Uiso 1 1 calc R U . . .
C6A C 0.2054(15) 0.9749(13) 0.5781(12) 0.028(3) Uani 1 1 d . . . . .
H6AA H 0.1939 1.0706 0.6178 0.033 Uiso 1 1 calc R U . . .
C7A C 0.3268(12) 0.9562(13) 0.5465(11) 0.021(2) Uani 1 1 d . . . . .
H7AA H 0.3985 1.0381 0.5629 0.026 Uiso 1 1 calc R U . . .
C8A C 0.3410(12) 0.8078(12) 0.4879(10) 0.018(2) Uani 1 1 d . . . . .
N9A N 0.4447(11) 0.7610(10) 0.4495(9) 0.021(2) Uani 1 1 d . . . . .
C10A C 0.4066(12) 0.6090(12) 0.3992(10) 0.019(2) Uani 1 1 d . . . . .
C11A C 0.4991(12) 0.5225(12) 0.3456(10) 0.017(2) Uani 1 1 d . . . . .
C12A C 0.6054(14) 0.5999(13) 0.3224(12) 0.026(3) Uani 1 1 d . . . . .
H12A H 0.6151 0.7021 0.3409 0.032 Uiso 1 1 calc R U . . .
C13A C 0.6967(14) 0.5222(15) 0.2714(13) 0.034(3) Uani 1 1 d . . . . .
H13A H 0.7685 0.5736 0.2559 0.041 Uiso 1 1 calc R U . . .
C14A C 0.6845(15) 0.3706(15) 0.2428(13) 0.033(3) Uani 1 1 d . . . . .
H14A H 0.7470 0.3202 0.2084 0.039 Uiso 1 1 calc R U . . .
C15A C 0.5810(14) 0.2971(14) 0.2655(11) 0.028(3) Uani 1 1 d . . . . .
H15A H 0.5712 0.1948 0.2467 0.033 Uiso 1 1 calc R U . . .
C16A C 0.4891(13) 0.3725(13) 0.3165(10) 0.022(2) Uani 1 1 d . . . . .
H16A H 0.4180 0.3196 0.3315 0.026 Uiso 1 1 calc R U . . .
Se1B Se 0.00532(12) 0.34044(13) 0.15659(11) 0.0223(4) Uani 1 1 d . . . . .
C2B C 0.1488(11) 0.3897(12) 0.1018(10) 0.017(2) Uani 1 1 d . . . . .
N3B N 0.2184(10) 0.2876(10) 0.0466(9) 0.0184(19) Uani 1 1 d . . . . .
C4B C 0.2047(13) 0.1384(12) 0.0229(11) 0.023(2) Uani 1 1 d . . . . .
H4BA H 0.1391 0.0901 0.0459 0.027 Uiso 1 1 calc R U . . .
C5B C 0.2879(14) 0.0615(13) -0.0345(12) 0.027(3) Uani 1 1 d . . . . .
H5BA H 0.2789 -0.0404 -0.0517 0.032 Uiso 1 1 calc R U . . .
C6B C 0.3892(14) 0.1360(15) -0.0686(12) 0.031(3) Uani 1 1 d . . . . .
H6BA H 0.4467 0.0836 -0.1078 0.037 Uiso 1 1 calc R U . . .
C7B C 0.4001(13) 0.2807(12) -0.0436(11) 0.020(2) Uani 1 1 d . . . . .
H7BA H 0.4659 0.3303 -0.0656 0.024 Uiso 1 1 calc R U . . .
C8B C 0.3142(12) 0.3607(12) 0.0156(10) 0.017(2) Uani 1 1 d . . . . .
N9B N 0.3098(10) 0.5054(10) 0.0498(9) 0.0182(19) Uani 1 1 d . . . . .
C10B C 0.2084(12) 0.5236(13) 0.1035(10) 0.019(2) Uani 1 1 d . . . . .
C11B C 0.1817(12) 0.6733(12) 0.1565(10) 0.018(2) Uani 1 1 d . . . . .
C12B C 0.2905(13) 0.7948(13) 0.1828(12) 0.024(3) Uani 1 1 d . . . . .
H12B H 0.3758 0.7784 0.1656 0.028 Uiso 1 1 calc R U . . .
C13B C 0.2751(15) 0.9384(14) 0.2336(13) 0.031(3) Uani 1 1 d . . . . .
H13B H 0.3508 1.0181 0.2523 0.037 Uiso 1 1 calc R U . . .
C14B C 0.1463(16) 0.9660(15) 0.2574(12) 0.032(3) Uani 1 1 d . . . . .
H14B H 0.1336 1.0631 0.2902 0.038 Uiso 1 1 calc R U . . .
C15B C 0.0402(15) 0.8459(14) 0.2311(12) 0.029(3) Uani 1 1 d . . . . .
H15B H -0.0458 0.8613 0.2474 0.034 Uiso 1 1 calc R U . . .
C16B C 0.0576(13) 0.7025(13) 0.1811(10) 0.022(2) Uani 1 1 d . . . . .
H16B H -0.0177 0.6230 0.1634 0.026 Uiso 1 1 calc R U . . .

loop_
_atom_site_aniso_label
_atom_site_aniso_U_11
_atom_site_aniso_U_22
_atom_site_aniso_U_33
_atom_site_aniso_U_23
_atom_site_aniso_U_13
_atom_site_aniso_U_12
Se1A 0.0239(6) 0.0142(6) 0.0306(7) 0.0113(5) 0.0158(5) 0.0012(4)
C2A 0.017(5) 0.018(6) 0.023(6) 0.008(5) 0.012(5) 0.005(4)
N3A 0.016(4) 0.017(5) 0.025(5) 0.009(4) 0.013(4) 0.006(4)
C4A 0.019(6) 0.023(6) 0.034(7) 0.014(5) 0.019(5) 0.005(5)
C5A 0.025(6) 0.018(6) 0.041(7) 0.016(5) 0.024(5) 0.009(5)
C6A 0.041(7) 0.009(5) 0.037(7) 0.010(5) 0.018(6) 0.017(5)
C7A 0.016(5) 0.022(6) 0.032(6) 0.011(5) 0.016(5) 0.004(5)
C8A 0.013(5) 0.017(5) 0.027(6) 0.011(5) 0.011(5) 0.001(4)
N9A 0.023(5) 0.017(5) 0.022(5) 0.007(4) 0.009(4) -0.002(4)
C10A 0.021(6) 0.016(5) 0.021(6) 0.009(4) 0.007(5) 0.003(4)
C11A 0.015(5) 0.020(6) 0.021(6) 0.011(4) 0.006(4) 0.006(4)
C12A 0.024(6) 0.020(6) 0.047(8) 0.018(5) 0.022(6) 0.006(5)
C13A 0.018(6) 0.038(8) 0.053(9) 0.015(6) 0.022(6) 0.007(5)
C14A 0.028(7) 0.033(7) 0.041(8) 0.012(6) 0.018(6) 0.016(6)
C15A 0.026(6) 0.023(6) 0.029(7) 0.009(5) 0.007(5) 0.006(5)
C16A 0.019(6) 0.024(6) 0.024(6) 0.010(5) 0.010(5) 0.005(5)
Se1B 0.0140(6) 0.0233(7) 0.0316(7) 0.0102(5) 0.0123(5) -0.0005(4)
C2B 0.010(5) 0.017(5) 0.026(6) 0.008(4) 0.010(4) 0.001(4)
N3B 0.017(5) 0.015(5) 0.026(5) 0.008(4) 0.010(4) 0.006(4)
C4B 0.025(6) 0.011(5) 0.031(6) 0.010(5) 0.010(5) -0.002(5)
C5B 0.030(7) 0.013(6) 0.035(7) 0.009(5) 0.009(5) 0.007(5)
C6B 0.022(6) 0.039(8) 0.033(7) 0.011(6) 0.017(5) 0.000(5)
C7B 0.023(6) 0.011(5) 0.034(6) 0.011(5) 0.016(5) 0.004(4)
C8B 0.012(5) 0.015(5) 0.029(6) 0.012(5) 0.011(4) 0.005(4)
N9B 0.020(5) 0.013(5) 0.028(5) 0.011(4) 0.013(4) 0.007(4)
C10B 0.015(5) 0.022(6) 0.018(5) 0.007(5) 0.006(4) 0.005(4)
C11B 0.016(5) 0.021(6) 0.019(5) 0.009(4) 0.008(4) 0.006(4)
C12B 0.022(6) 0.019(6) 0.040(7) 0.017(5) 0.019(5) 0.004(5)
C13B 0.037(7) 0.018(6) 0.043(8) 0.014(6) 0.019(6) 0.008(5)
C14B 0.042(8) 0.027(7) 0.036(7) 0.016(6) 0.022(6) 0.021(6)
C15B 0.032(7) 0.029(7) 0.030(7) 0.014(5) 0.014(5) 0.015(6)
C16B 0.019(6) 0.023(6) 0.023(6) 0.008(5) 0.009(5) 0.003(5)

loop_
_atom_type_symbol
_atom_type_description
_atom_type_scat_dispersion_real
_atom_type_scat_dispersion_imag
_atom_type_scat_source
C C 0.0033 0.0016 'International Tables Vol C Tables 4.2.6.8 and 6.1.1.4'
H H 0.0000 0.0000 'International Tables Vol C Tables 4.2.6.8 and 6.1.1.4'
N N 0.0061 0.0033 'International Tables Vol C Tables 4.2.6.8 and 6.1.1.4'
Se Se -0.0929 2.2259 'International Tables Vol C Tables 4.2.6.8 and 6.1.1.4'

loop_
_geom_angle_atom_site_label_1
_geom_angle_atom_site_label_2
_geom_angle_atom_site_label_3
_geom_angle
_geom_angle_site_symmetry_1
_geom_angle_site_symmetry_3
_geom_angle_publ_flag
C2A Se1A Se1B 99.0(3) . . ?
C10A C2A N3A 105.4(9) . . ?
C10A C2A Se1A 132.4(9) . . ?
N3A C2A Se1A 122.2(8) . . ?
C4A N3A C8A 122.8(10) . . ?
C4A N3A C2A 130.6(10) . . ?
C8A N3A C2A 106.6(9) . . ?
C5A C4A N3A 118.0(10) . . ?
C5A C4A H4AA 121.0 . . ?
N3A C4A H4AA 121.0 . . ?
C4A C5A C6A 122.7(11) . . ?
C4A C5A H5AA 118.7 . . ?
C6A C5A H5AA 118.7 . . ?
C7A C6A C5A 119.7(11) . . ?
C7A C6A H6AA 120.2 . . ?
C5A C6A H6AA 120.2 . . ?
C6A C7A C8A 118.1(10) . . ?
C6A C7A H7AA 120.9 . . ?
C8A C7A H7AA 120.9 . . ?
N9A C8A N3A 111.4(10) . . ?
N9A C8A C7A 129.9(10) . . ?
N3A C8A C7A 118.7(10) . . ?
C8A N9A C10A 107.3(9) . . ?
C2A C10A N9A 109.4(10) . . ?
C2A C10A C11A 129.8(10) . . ?
N9A C10A C11A 120.8(10) . . ?
C16A C11A C12A 118.4(11) . . ?
C16A C11A C10A 125.1(10) . . ?
C12A C11A C10A 116.5(10) . . ?
C13A C12A C11A 118.7(11) . . ?
C13A C12A H12A 120.7 . . ?
C11A C12A H12A 120.7 . . ?
C14A C13A C12A 121.9(12) . . ?
C14A C13A H13A 119.0 . . ?
C12A C13A H13A 119.0 . . ?
C15A C14A C13A 118.7(12) . . ?
C15A C14A H14A 120.6 . . ?
C13A C14A H14A 120.6 . . ?
C14A C15A C16A 120.3(12) . . ?
C14A C15A H15A 119.9 . . ?
C16A C15A H15A 119.9 . . ?
C11A C16A C15A 122.0(11) . . ?
C11A C16A H16A 119.0 . . ?
C15A C16A H16A 119.0 . . ?
C2B Se1B Se1A 99.1(3) . . ?
C10B C2B N3B 105.8(9) . . ?
C10B C2B Se1B 131.2(9) . . ?
N3B C2B Se1B 123.0(8) . . ?
C8B N3B C4B 121.6(10) . . ?
C8B N3B C2B 107.3(9) . . ?
C4B N3B C2B 131.0(10) . . ?
C5B C4B N3B 119.1(11) . . ?
C5B C4B H4BA 120.4 . . ?
N3B C4B H4BA 120.4 . . ?
C4B C5B C6B 120.3(11) . . ?
C4B C5B H5BA 119.8 . . ?
C6B C5B H5BA 119.9 . . ?
C7B C6B C5B 118.9(12) . . ?
C7B C6B H6BA 120.5 . . ?
C5B C6B H6BA 120.5 . . ?
C6B C7B C8B 121.0(11) . . ?
C6B C7B H7BA 119.5 . . ?
C8B C7B H7BA 119.5 . . ?
N9B C8B N3B 110.7(9) . . ?
N9B C8B C7B 130.3(10) . . ?
N3B C8B C7B 119.0(9) . . ?
C8B N9B C10B 106.0(9) . . ?
N9B C10B C2B 110.2(10) . . ?
N9B C10B C11B 119.6(10) . . ?
C2B C10B C11B 130.2(10) . . ?
C16B C11B C12B 117.3(11) . . ?
C16B C11B C10B 125.1(10) . . ?
C12B C11B C10B 117.7(10) . . ?
C13B C12B C11B 121.4(11) . . ?
C13B C12B H12B 119.3 . . ?
C11B C12B H12B 119.3 . . ?
C14B C13B C12B 120.4(12) . . ?
C14B C13B H13B 119.8 . . ?
C12B C13B H13B 119.8 . . ?
C15B C14B C13B 117.7(12) . . ?
C15B C14B H14B 121.2 . . ?
C13B C14B H14B 121.2 . . ?
C14B C15B C16B 121.3(12) . . ?
C14B C15B H15B 119.4 . . ?
C16B C15B H15B 119.4 . . ?
C15B C16B C11B 122.0(11) . . ?
C15B C16B H16B 119.0 . . ?
C11B C16B H16B 119.0 . . ?

loop_
_geom_bond_atom_site_label_1
_geom_bond_atom_site_label_2
_geom_bond_distance
_geom_bond_site_symmetry_2
_geom_bond_publ_flag
Se1A C2A 1.866(11) . ?
Se1A Se1B 2.3910(18) . ?
C2A C10A 1.391(16) . ?
C2A N3A 1.426(14) . ?
N3A C4A 1.377(14) . ?
N3A C8A 1.373(14) . ?
C4A C5A 1.371(16) . ?
C4A H4AA 0.9500 . ?
C5A C6A 1.388(17) . ?
C5A H5AA 0.9500 . ?
C6A C7A 1.391(17) . ?
C6A H6AA 0.9500 . ?
C7A C8A 1.452(16) . ?
C7A H7AA 0.9500 . ?
C8A N9A 1.327(15) . ?
N9A C10A 1.388(15) . ?
C10A C11A 1.477(16) . ?
C11A C16A 1.394(16) . ?
C11A C12A 1.415(16) . ?
C12A C13A 1.411(18) . ?
C12A H12A 0.9500 . ?
C13A C14A 1.41(2) . ?
C13A H13A 0.9500 . ?
C14A C15A 1.370(19) . ?
C14A H14A 0.9500 . ?
C15A C16A 1.405(17) . ?
C15A H15A 0.9500 . ?
C16A H16A 0.9500 . ?
Se1B C2B 1.871(11) . ?
C2B C10B 1.399(16) . ?
C2B N3B 1.395(14) . ?
N3B C8B 1.379(14) . ?
N3B C4B 1.393(14) . ?
C4B C5B 1.383(18) . ?
C4B H4BA 0.9500 . ?
C5B C6B 1.454(18) . ?
C5B H5BA 0.9500 . ?
C6B C7B 1.349(18) . ?
C6B H6BA 0.9500 . ?
C7B C8B 1.430(16) . ?
C7B H7BA 0.9500 . ?
C8B N9B 1.362(14) . ?
N9B C10B 1.378(15) . ?
C10B C11B 1.496(16) . ?
C11B C16B 1.389(16) . ?
C11B C12B 1.415(16) . ?
C12B C13B 1.398(17) . ?
C12B H12B 0.9500 . ?
C13B C14B 1.427(19) . ?
C13B H13B 0.9500 . ?
C14B C15B 1.39(2) . ?
C14B H14B 0.9500 . ?
C15B C16B 1.401(17) . ?
C15B H15B 0.9500 . ?
C16B H16B 0.9500 . ?

loop_
_geom_torsion_atom_site_label_1
_geom_torsion_atom_site_label_2
_geom_torsion_atom_site_label_3
_geom_torsion_atom_site_label_4
_geom_torsion
_geom_torsion_site_symmetry_1
_geom_torsion_site_symmetry_2
_geom_torsion_site_symmetry_3
_geom_torsion_site_symmetry_4
_geom_torsion_publ_flag
Se1B Se1A C2A C10A -89.4(11) . . . . ?
Se1B Se1A C2A N3A 90.2(9) . . . . ?
C10A C2A N3A C4A 179.5(11) . . . . ?
Se1A C2A N3A C4A -0.2(17) . . . . ?
C10A C2A N3A C8A -1.5(12) . . . . ?
Se1A C2A N3A C8A 178.8(8) . . . . ?
C8A N3A C4A C5A -0.3(17) . . . . ?
C2A N3A C4A C5A 178.5(11) . . . . ?
N3A C4A C5A C6A 0.4(19) . . . . ?
C4A C5A C6A C7A 0.3(19) . . . . ?
C5A C6A C7A C8A -1.1(18) . . . . ?
C4A N3A C8A N9A -179.6(10) . . . . ?
C2A N3A C8A N9A 1.4(12) . . . . ?
C4A N3A C8A C7A -0.4(16) . . . . ?
C2A N3A C8A C7A -179.5(10) . . . . ?
C6A C7A C8A N9A -179.9(12) . . . . ?
C6A C7A C8A N3A 1.1(16) . . . . ?
N3A C8A N9A C10A -0.6(13) . . . . ?
C7A C8A N9A C10A -179.6(11) . . . . ?
N3A C2A C10A N9A 1.2(12) . . . . ?
Se1A C2A C10A N9A -179.2(9) . . . . ?
N3A C2A C10A C11A -178.0(10) . . . . ?
Se1A C2A C10A C11A 1.6(19) . . . . ?
C8A N9A C10A C2A -0.4(13) . . . . ?
C8A N9A C10A C11A 178.9(10) . . . . ?
C2A C10A C11A C16A -14.9(19) . . . . ?
N9A C10A C11A C16A 166.0(11) . . . . ?
C2A C10A C11A C12A 165.0(12) . . . . ?
N9A C10A C11A C12A -14.1(15) . . . . ?
C16A C11A C12A C13A -0.2(18) . . . . ?
C10A C11A C12A C13A 179.9(11) . . . . ?
C11A C12A C13A C14A 0(2) . . . . ?
C12A C13A C14A C15A 0(2) . . . . ?
C13A C14A C15A C16A 0.0(19) . . . . ?
C12A C11A C16A C15A 0.1(17) . . . . ?
C10A C11A C16A C15A 180.0(11) . . . . ?
C14A C15A C16A C11A 0.0(18) . . . . ?
Se1A Se1B C2B C10B -90.9(11) . . . . ?
Se1A Se1B C2B N3B 89.8(9) . . . . ?
C10B C2B N3B C8B -0.8(12) . . . . ?
Se1B C2B N3B C8B 178.6(8) . . . . ?
C10B C2B N3B C4B 178.6(11) . . . . ?
Se1B C2B N3B C4B -1.9(17) . . . . ?
C8B N3B C4B C5B -0.8(17) . . . . ?
C2B N3B C4B C5B 179.8(11) . . . . ?
N3B C4B C5B C6B 0.5(18) . . . . ?
C4B C5B C6B C7B -0.2(19) . . . . ?
C5B C6B C7B C8B 0.1(19) . . . . ?
C4B N3B C8B N9B -178.9(10) . . . . ?
C2B N3B C8B N9B 0.6(12) . . . . ?
C4B N3B C8B C7B 0.8(16) . . . . ?
C2B N3B C8B C7B -179.7(10) . . . . ?
C6B C7B C8B N9B 179.2(12) . . . . ?
C6B C7B C8B N3B -0.4(17) . . . . ?
N3B C8B N9B C10B -0.1(12) . . . . ?
C7B C8B N9B C10B -179.7(11) . . . . ?
C8B N9B C10B C2B -0.4(12) . . . . ?
C8B N9B C10B C11B 177.4(9) . . . . ?
N3B C2B C10B N9B 0.8(12) . . . . ?
Se1B C2B C10B N9B -178.6(8) . . . . ?
N3B C2B C10B C11B -176.8(10) . . . . ?
Se1B C2B C10B C11B 3.8(19) . . . . ?
N9B C10B C11B C16B 160.9(11) . . . . ?
C2B C10B C11B C16B -21.7(19) . . . . ?
N9B C10B C11B C12B -18.5(15) . . . . ?
C2B C10B C11B C12B 158.8(12) . . . . ?
C16B C11B C12B C13B 1.2(17) . . . . ?
C10B C11B C12B C13B -179.3(11) . . . . ?
C11B C12B C13B C14B -2(2) . . . . ?
C12B C13B C14B C15B 1.4(19) . . . . ?
C13B C14B C15B C16B -1.0(19) . . . . ?
C14B C15B C16B C11B 0.7(19) . . . . ?
C12B C11B C16B C15B -0.7(17) . . . . ?
C10B C11B C16B C15B 179.9(11) . . . . ?
